data_1010267
loop_
_publ_author_name
'Lotmar, W.'
'Feitknecht, W.'

_publ_section_title
;
 \"Uber \"Anderungen der Ionenabst\"ande in Hydroxyd-Schichtengittern
;
_journal_coden_ASTM ZEKGAX
_journal_name_full
;
 Zeitschrift fuer Kristallographie, Kristallgeometrie, Kristallphysik,
 Kristallchemie (-144,1977)
;
_journal_page_first 368
_journal_page_last 378
_journal_paper_doi 10.1524/zkri.1936.93.1.368
_journal_volume 93
_journal_year 1936
_chemical_formula_structural 'Co (O H)2'
_chemical_formula_sum 'Co H2 O2'
_chemical_name_systematic 'Cobalt hydroxide'
_space_group_crystal_system trigonal
_space_group_IT_number 164
_space_group_name_Hall '-P 3 2"'
_space_group_name_H-M_alt 'P -3 m 1'
_cell_angle_alpha 90
_cell_angle_beta 90
_cell_angle_gamma 120
_cell_formula_units_Z 1
_cell_length_a 3.173(2)
_cell_length_b 3.173(2)
_cell_length_c 4.640(4)
_cell_volume 40.5
_cod_original_formula_sum 'H2 Co O2'
_cod_database_code 1010267

loop_
_space_group_symop_id
_space_group_symop_operation_xyz
1 x,y,z
2 -y,x-y,z
3 y-x,-x,z
4 -y,-x,z
5 x,x-y,z
6 y-x,y,z
7 -x,-y,-z
8 y,y-x,-z
9 x-y,x,-z
10 y,x,-z
11 -x,y-x,-z
12 x-y,-y,-z

loop_
_atom_site_label
_atom_site_type_symbol
_atom_site_symmetry_multiplicity
_atom_site_Wyckoff_symbol
_atom_site_fract_x
_atom_site_fract_y
_atom_site_fract_z
_atom_site_occupancy
_atom_site_attached_hydrogens
_atom_site_calc_flag
Co1 Co2+ 1 a 0. 0. 0. 1. 0 d
O1 O2- 2 d 0.3333 0.6667 0.22 1. 1 d

loop_
_atom_type_symbol
_atom_type_oxidation_number
Co2+ 2.000
O2- -2.000
